data_4062070
_journal_name_full Organometallics
_journal_year 2003
_chemical_formula_sum 'C52 H40 Mg4'
_chemical_formula_weight 762.08
_space_group_IT_number 15
_symmetry_cell_setting monoclinic
_symmetry_space_group_name_Hall '-C 2yc'
_symmetry_space_group_name_H-M 'C 1 2/c 1'
_cell_angle_alpha 90.00
_cell_angle_beta 100.818(2)
_cell_angle_gamma 90.00
_cell_formula_units_Z 4
_cell_length_a 18.8533(16)
_cell_length_b 12.9166(11)
_cell_length_c 17.6756(16)
_cell_measurement_temperature 295(2)
_cell_volume 4227.9(6)
_diffrn_ambient_temperature 295(2)
_exptl_crystal_density_diffrn 1.197
_cod_original_sg_symbol_H-M 'C 2/c'
_cod_database_code 4062070

loop_
_symmetry_equiv_pos_as_xyz
'x, y, z'
'-x, y, -z+1/2'
'x+1/2, y+1/2, z'
'-x+1/2, y+1/2, -z+1/2'
'-x, -y, -z'
'x, -y, z-1/2'
'-x+1/2, -y+1/2, -z'
'x+1/2, -y+1/2, z-1/2'

loop_
_atom_site_label
_atom_site_type_symbol
_atom_site_fract_x
_atom_site_fract_y
_atom_site_fract_z
_atom_site_U_iso_or_equiv
_atom_site_adp_type
_atom_site_occupancy
_atom_site_symmetry_multiplicity
_atom_site_calc_flag
_atom_site_refinement_flags
_atom_site_disorder_assembly
_atom_site_disorder_group
Mg1 Mg 0.42984(3) 0.60519(5) 0.17164(4) 0.04593(19) Uani 1 1 d . . .
Mg2 Mg 0.55598(4) 0.76921(5) 0.18342(4) 0.0505(2) Uani 1 1 d . . .
C1 C 0.43264(11) 0.77855(15) 0.18298(12) 0.0510(5) Uani 1 1 d . . .
C2 C 0.40943(10) 0.86447(15) 0.16484(11) 0.0463(5) Uani 1 1 d . . .
C3 C 0.37970(10) 0.96369(14) 0.13870(11) 0.0459(5) Uani 1 1 d . . .
C4 C 0.39738(13) 1.05250(16) 0.18221(14) 0.0690(7) Uani 1 1 d . . .
H4 H 0.4288 1.0485 0.2294 0.083 Uiso 1 1 calc R . .
C5 C 0.36849(14) 1.14652(16) 0.15577(14) 0.0759(7) Uani 1 1 d . . .
H5 H 0.3811 1.2060 0.1848 0.091 Uiso 1 1 calc R . .
C6 C 0.32143(13) 1.15275(17) 0.08707(14) 0.0677(6) Uani 1 1 d . . .
H6 H 0.3014 1.2162 0.0698 0.081 Uiso 1 1 calc R . .
C7 C 0.30382(14) 1.06628(18) 0.04395(15) 0.0791(8) Uani 1 1 d . . .
H7 H 0.2721 1.0708 -0.0030 0.095 Uiso 1 1 calc R . .
C8 C 0.33286(13) 0.97158(17) 0.06955(13) 0.0687(7) Uani 1 1 d . . .
H8 H 0.3205 0.9127 0.0397 0.082 Uiso 1 1 calc R . .
C9 C 0.44586(10) 0.59568(15) 0.30645(11) 0.0484(5) Uani 1 1 d . . .
C10 C 0.42480(10) 0.50826(15) 0.31433(11) 0.0466(5) Uani 1 1 d . . .
C11 C 0.39881(11) 0.40576(14) 0.32704(11) 0.0504(5) Uani 1 1 d . . .
C12 C 0.44638(13) 0.32319(16) 0.34195(13) 0.0640(6) Uani 1 1 d . . .
H12 H 0.4951 0.3329 0.3409 0.077 Uiso 1 1 calc R . .
C13 C 0.42181(15) 0.22694(17) 0.35833(15) 0.0752(7) Uani 1 1 d . . .
H13 H 0.4540 0.1720 0.3695 0.090 Uiso 1 1 calc R . .
C14 C 0.34987(17) 0.21247(19) 0.35812(16) 0.0828(8) Uani 1 1 d . . .
H14 H 0.3334 0.1475 0.3695 0.099 Uiso 1 1 calc R . .
C15 C 0.30205(15) 0.2919(2) 0.34146(16) 0.0808(8) Uani 1 1 d . . .
H15 H 0.2531 0.2803 0.3399 0.097 Uiso 1 1 calc R . .
C16 C 0.32608(12) 0.38971(17) 0.32684(14) 0.0668(6) Uani 1 1 d . . .
H16 H 0.2936 0.4444 0.3169 0.080 Uiso 1 1 calc R . .
C17 C 0.32379(12) 0.61493(18) 0.07392(14) 0.0675(7) Uani 1 1 d . . .
H17 H 0.2974 0.6761 0.0667 0.081 Uiso 1 1 calc R . .
C18 C 0.37933(13) 0.5877(2) 0.03675(13) 0.0718(7) Uani 1 1 d . . .
H18 H 0.3970 0.6275 0.0005 0.086 Uiso 1 1 calc R . .
C19 C 0.40410(14) 0.4910(2) 0.06293(15) 0.0773(8) Uani 1 1 d . . .
H19 H 0.4412 0.4542 0.0472 0.093 Uiso 1 1 calc R . .
C20 C 0.36413(14) 0.45864(18) 0.11654(16) 0.0772(8) Uani 1 1 d . . .
H20 H 0.3696 0.3962 0.1433 0.093 Uiso 1 1 calc R . .
C21 C 0.31413(12) 0.5362(2) 0.12351(15) 0.0709(7) Uani 1 1 d . . .
H21 H 0.2804 0.5349 0.1558 0.085 Uiso 1 1 calc R . .
C22 C 0.66501(16) 0.8052(3) 0.1400(2) 0.0921(9) Uani 1 1 d . . .
H22 H 0.7084 0.7792 0.1672 0.111 Uiso 1 1 calc R . .
C23 C 0.6232(2) 0.7567(2) 0.0832(2) 0.0978(10) Uani 1 1 d . . .
H23 H 0.6317 0.6920 0.0637 0.117 Uiso 1 1 calc R . .
C24 C 0.5619(2) 0.8221(4) 0.05689(17) 0.1337(18) Uani 1 1 d . . .
H24 H 0.5228 0.8096 0.0174 0.160 Uiso 1 1 calc R . .
C25 C 0.5752(2) 0.9103(3) 0.1053(3) 0.1065(12) Uani 1 1 d . . .
H25 H 0.5456 0.9682 0.1038 0.128 Uiso 1 1 calc R . .
C26 C 0.6375(2) 0.8952(3) 0.1532(2) 0.0993(10) Uani 1 1 d . . .
H26 H 0.6587 0.9419 0.1907 0.119 Uiso 1 1 calc R . .

loop_
_atom_site_aniso_label
_atom_site_aniso_U_11
_atom_site_aniso_U_22
_atom_site_aniso_U_33
_atom_site_aniso_U_23
_atom_site_aniso_U_13
_atom_site_aniso_U_12
Mg1 0.0477(4) 0.0406(4) 0.0465(4) -0.0034(3) 0.0013(3) -0.0012(3)
Mg2 0.0569(4) 0.0425(4) 0.0536(4) 0.0041(3) 0.0140(3) -0.0051(3)
C1 0.0559(12) 0.0449(11) 0.0505(12) 0.0004(9) 0.0059(9) 0.0050(9)
C2 0.0460(10) 0.0450(11) 0.0461(11) -0.0007(9) 0.0041(9) -0.0011(8)
C3 0.0477(10) 0.0400(10) 0.0489(12) 0.0052(8) 0.0060(9) 0.0028(8)
C4 0.0875(16) 0.0465(12) 0.0614(14) 0.0009(10) -0.0161(12) 0.0021(11)
C5 0.111(2) 0.0392(12) 0.0714(17) -0.0009(11) 0.0005(15) 0.0071(12)
C6 0.0805(16) 0.0508(13) 0.0711(16) 0.0143(12) 0.0125(13) 0.0182(11)
C7 0.0909(18) 0.0661(16) 0.0669(16) 0.0126(13) -0.0198(14) 0.0115(13)
C8 0.0834(16) 0.0532(13) 0.0590(14) -0.0007(11) -0.0133(12) 0.0028(11)
C9 0.0495(11) 0.0460(11) 0.0498(12) 0.0041(9) 0.0096(9) -0.0016(9)
C10 0.0470(10) 0.0486(11) 0.0437(11) -0.0005(9) 0.0073(9) -0.0028(8)
C11 0.0609(12) 0.0451(11) 0.0447(11) -0.0027(9) 0.0088(9) -0.0112(9)
C12 0.0697(14) 0.0520(13) 0.0694(15) -0.0055(11) 0.0106(12) -0.0093(10)
C13 0.0970(19) 0.0444(12) 0.0802(18) -0.0033(12) 0.0068(14) -0.0061(12)
C14 0.109(2) 0.0566(15) 0.0833(19) 0.0012(13) 0.0186(16) -0.0340(15)
C15 0.0759(17) 0.0789(18) 0.089(2) 0.0040(15) 0.0195(14) -0.0300(14)
C16 0.0603(14) 0.0659(14) 0.0734(16) 0.0058(12) 0.0104(11) -0.0128(11)
C17 0.0634(14) 0.0619(14) 0.0662(15) -0.0083(12) -0.0162(12) 0.0093(11)
C18 0.0794(16) 0.0849(18) 0.0466(13) -0.0034(12) 0.0003(12) -0.0065(13)
C19 0.0748(16) 0.0796(17) 0.0694(17) -0.0313(14) -0.0071(14) 0.0164(13)
C20 0.0854(18) 0.0483(13) 0.0818(19) -0.0020(12) -0.0254(15) -0.0130(12)
C21 0.0533(13) 0.0871(18) 0.0678(16) -0.0089(14) -0.0002(11) -0.0169(12)
C22 0.0821(19) 0.113(3) 0.091(2) 0.012(2) 0.0411(18) -0.0043(18)
C23 0.144(3) 0.085(2) 0.081(2) -0.0148(17) 0.065(2) -0.029(2)
C24 0.108(3) 0.236(5) 0.0510(18) 0.045(2) 0.0006(17) -0.089(3)
C25 0.107(3) 0.091(2) 0.136(3) 0.058(2) 0.062(2) 0.013(2)
C26 0.117(3) 0.089(2) 0.107(3) -0.0136(19) 0.061(2) -0.043(2)

loop_
_geom_bond_atom_site_label_1
_geom_bond_atom_site_label_2
_geom_bond_distance
_geom_bond_site_symmetry_2
_geom_bond_publ_flag
Mg1 C1 2.248(2) . ?
Mg1 C9 2.3056(19) 2_655 ?
Mg1 C9 2.348(2) . ?
Mg1 C21 2.362(2) . ?
Mg1 C20 2.369(2) . ?
Mg1 C17 2.387(2) . ?
Mg1 C19 2.398(2) . ?
Mg1 C18 2.406(2) . ?
Mg2 C9 2.249(2) 2_655 ?
Mg2 C1 2.327(2) . ?
Mg2 C1 2.334(2) 2_655 ?
Mg2 C25 2.355(3) . ?
Mg2 C24 2.361(3) . ?
Mg2 C26 2.368(3) . ?
Mg2 C23 2.369(3) . ?
Mg2 C22 2.372(3) . ?
C1 C2 1.214(3) . ?
C1 Mg2 2.334(2) 2_655 ?
C2 C3 1.440(3) . ?
C3 C8 1.371(3) . ?
C3 C4 1.387(3) . ?
C4 C5 1.376(3) . ?
C5 C6 1.365(3) . ?
C6 C7 1.358(3) . ?
C7 C8 1.381(3) . ?
C9 C10 1.214(3) . ?
C9 Mg2 2.249(2) 2_655 ?
C9 Mg1 2.3056(19) 2_655 ?
C10 C11 1.444(3) . ?
C11 C16 1.386(3) . ?
C11 C12 1.387(3) . ?
C12 C13 1.376(3) . ?
C13 C14 1.368(4) . ?
C14 C15 1.361(4) . ?
C15 C16 1.383(3) . ?
C17 C21 1.377(3) . ?
C17 C18 1.382(3) . ?
C18 C19 1.382(3) . ?
C19 C20 1.382(4) . ?
C20 C21 1.397(3) . ?
C22 C23 1.312(4) . ?
C22 C26 1.312(4) . ?
C23 C24 1.437(5) . ?
C24 C25 1.419(5) . ?
C25 C26 1.326(4) . ?
